data_2223338
loop_
_publ_author_name
'Fun, Hoong-Kun'
'Kobkeatthawin, Thawanrat'
'Chantrapromma, Suchada'

_publ_section_title
;
 (2<i>E</i>)-1-(4-Aminophenyl)-3-(2-thienyl)prop-2-en-1-one ethanol
 hemisolvate
;
_journal_coeditor_code CI2908
_journal_issue 10
_journal_name_full 'Acta Crystallographica Section E'
_journal_page_first o2532
_journal_page_last o2533
_journal_paper_doi 10.1107/S1600536809037933
_journal_volume 65
_journal_year 2009
_chemical_formula_iupac 'C13 H11 N O S, 0.5C2 H6 O'
_chemical_formula_moiety 'C13 H11 N O S, 0.5(C2 H6 O)'
_chemical_formula_sum 'C14 H14 N O1.5 S'
_chemical_formula_weight 252.32
_chemical_melting_point_gt 378
_chemical_melting_point_lt 379
_chemical_name_systematic
;
(2<i>E</i>)-1-(4-Aminophenyl)-3-(2-thienyl)prop-2-en-1-one ethanol
hemisolvate
;
_space_group_IT_number 19
_symmetry_cell_setting orthorhombic
_symmetry_space_group_name_Hall 'P 2ac 2ab'
_symmetry_space_group_name_H-M 'P 21 21 21'
_atom_sites_solution_hydrogens geom
_atom_sites_solution_primary direct
_atom_sites_solution_secondary difmap
_audit_creation_method SHELXL-97
_cell_angle_alpha 90.00
_cell_angle_beta 90.00
_cell_angle_gamma 90.00
_cell_formula_units_Z 4
_cell_length_a 5.14130(10)
_cell_length_b 13.9754(2)
_cell_length_c 18.2647(2)
_cell_measurement_reflns_used 4225
_cell_measurement_temperature 100
_cell_measurement_theta_max 31.08
_cell_measurement_theta_min 1.83
_cell_volume 1312.35(3)
_computing_cell_refinement 'SAINT (Bruker, 2005)'
_computing_data_collection 'APEX2 (Bruker, 2005)'
_computing_data_reduction 'SAINT (Bruker, 2005)'
_computing_molecular_graphics 'SHELXTL (Sheldrick, 2008)'
_computing_publication_material
;
SHELXTL (Sheldrick, 2008) and PLATON (Spek, 2009)
;
_computing_structure_refinement 'SHELXTL (Sheldrick, 2008)'
_computing_structure_solution 'SHELXTL (Sheldrick, 2008)'
_diffrn_ambient_temperature 100
_diffrn_measured_fraction_theta_full 0.999
_diffrn_measured_fraction_theta_max 0.999
_diffrn_measurement_device_type 'Bruker APEXII CCD area-detector'
_diffrn_measurement_method '\f and \w'
_diffrn_radiation_monochromator graphite
_diffrn_radiation_source 'sealed tube'
_diffrn_radiation_type MoK\a
_diffrn_radiation_wavelength 0.71073
_diffrn_reflns_av_R_equivalents 0.0264
_diffrn_reflns_av_sigmaI/netI 0.0211
_diffrn_reflns_limit_h_max 7
_diffrn_reflns_limit_h_min -7
_diffrn_reflns_limit_k_max 15
_diffrn_reflns_limit_k_min -20
_diffrn_reflns_limit_l_max 24
_diffrn_reflns_limit_l_min -26
_diffrn_reflns_number 22258
_diffrn_reflns_theta_full 31.08
_diffrn_reflns_theta_max 31.08
_diffrn_reflns_theta_min 1.83
_diffrn_standards_number 0
_exptl_absorpt_coefficient_mu 0.235
_exptl_absorpt_correction_T_max 0.9610
_exptl_absorpt_correction_T_min 0.8794
_exptl_absorpt_correction_type multi-scan
_exptl_absorpt_process_details '(SADABS; Bruker, 2005)'
_exptl_crystal_colour yellow
_exptl_crystal_density_diffrn 1.277
_exptl_crystal_density_method 'not measured'
_exptl_crystal_description plate
_exptl_crystal_F_000 532
_exptl_crystal_size_max 0.56
_exptl_crystal_size_mid 0.22
_exptl_crystal_size_min 0.17
_refine_diff_density_max 1.042
_refine_diff_density_min -0.311
_refine_ls_abs_structure_details 'Flack (1983), 1874 Friedel pairs'
_refine_ls_abs_structure_Flack 0.00(12)
_refine_ls_extinction_method none
_refine_ls_goodness_of_fit_ref 1.085
_refine_ls_hydrogen_treatment constr
_refine_ls_matrix_type full
_refine_ls_number_parameters 188
_refine_ls_number_reflns 4225
_refine_ls_number_restraints 14
_refine_ls_restrained_S_all 1.087
_refine_ls_R_factor_all 0.0647
_refine_ls_R_factor_gt 0.0609
_refine_ls_shift/su_max 0.001
_refine_ls_shift/su_mean 0.000
_refine_ls_structure_factor_coef Fsqd
_refine_ls_weighting_details 'calc w=1/[\s^2^(Fo^2^)+(0.1552P)^2^+0.2319P] where P=(Fo^2^+2Fc^2^)/3'
_refine_ls_weighting_scheme calc
_refine_ls_wR_factor_gt 0.1995
_refine_ls_wR_factor_ref 0.2051
_reflns_number_gt 3893
_reflns_number_total 4225
_reflns_threshold_expression I>2\s(I)
_cod_data_source_file ci2908.cif
_cod_data_source_block I
_cod_original_formula_sum 'C14 H14 N O1.50 S'
_cod_database_code 2223338
_cod_database_fobs_code 2223338

loop_
_symmetry_equiv_pos_as_xyz
'x, y, z'
'-x+1/2, -y, z+1/2'
'-x, y+1/2, -z+1/2'
'x+1/2, -y+1/2, -z'

loop_
_atom_site_type_symbol
_atom_site_label
_atom_site_fract_x
_atom_site_fract_y
_atom_site_fract_z
_atom_site_U_iso_or_equiv
_atom_site_adp_type
_atom_site_calc_flag
_atom_site_refinement_flags
_atom_site_occupancy
_atom_site_disorder_assembly
_atom_site_disorder_group
O O1 0.4331(4) -0.19026(12) 0.23694(11) 0.0354(4) Uani d . 1 . .
N N1 -0.3267(4) 0.13702(15) 0.34900(11) 0.0303(4) Uani d . 1 . .
H H1A -0.3311 0.1971 0.3390 0.036 Uiso calc R 1 . .
H H1B -0.4325 0.1135 0.3807 0.036 Uiso calc R 1 . .
C C1 0.0494(4) -0.07627(15) 0.29945(11) 0.0260(4) Uani d . 1 . .
H H1 0.0568 -0.1408 0.3116 0.031 Uiso calc R 1 . .
C C2 -0.1363(4) -0.01898(16) 0.33217(11) 0.0257(4) Uani d . 1 . .
H H2 -0.2512 -0.0453 0.3659 0.031 Uiso calc R 1 . .
C C3 -0.1526(4) 0.07911(15) 0.31464(11) 0.0249(4) Uani d . 1 . .
C C4 0.0225(5) 0.11577(16) 0.26252(12) 0.0296(4) Uani d . 1 . .
H H4 0.0135 0.1800 0.2495 0.035 Uiso calc R 1 . .
C C5 0.2078(4) 0.05764(16) 0.23027(13) 0.0284(4) Uani d . 1 . .
H H5 0.3214 0.0835 0.1960 0.034 Uiso calc R 1 . .
C C6 0.2273(4) -0.03956(15) 0.24835(10) 0.0232(4) Uani d . 1 . .
C C7 0.4185(4) -0.10551(15) 0.21554(11) 0.0244(4) Uani d . 1 . .
C C8 0.5911(4) -0.07082(15) 0.15699(12) 0.0256(4) Uani d . 1 . .
H H8 0.5733 -0.0082 0.1405 0.031 Uiso calc R 1 . .
C C9 0.7742(4) -0.12715(15) 0.12666(11) 0.0251(4) Uani d . 1 A .
H H9 0.7867 -0.1897 0.1436 0.030 Uiso calc R 1 . .
C C10 0.9527(4) -0.09779(15) 0.06978(11) 0.0241(4) Uani d D 1 . .
S S1 0.95430(16) 0.01724(6) 0.03611(4) 0.0312(2) Uani d PD 0.842(3) A 1
C C11 1.2101(13) -0.0077(4) -0.0214(2) 0.0304(8) Uani d PD 0.842(3) A 1
H H11 1.2848 0.0368 -0.0529 0.037 Uiso d PR 0.842(3) A 1
C C12 1.2907(12) -0.1014(4) -0.0157(4) 0.0293(6) Uani d PD 0.842(3) A 1
H H12 1.4268 -0.1277 -0.0425 0.035 Uiso d PR 0.842(3) A 1
C C13 1.1404(12) -0.1509(4) 0.0372(4) 0.0291(11) Uani d PD 0.842(3) A 1
H H13 1.1694 -0.2150 0.0481 0.035 Uiso d PR 0.842(3) A 1
S S1A 1.1592(16) -0.1790(5) 0.0320(5) 0.0257(13) Uani d PD 0.158(3) A 2
C C11A 1.312(7) -0.095(2) -0.020(2) 0.0293(6) Uani d PD 0.16 A 2
H H11A 1.4432 -0.1078 -0.0536 0.035 Uiso d PR 0.158(3) A 2
C C12A 1.208(7) -0.006(2) -0.0088(18) 0.0304(8) Uani d PD 0.16 A 2
H H12A 1.2513 0.0496 -0.0341 0.037 Uiso d PR 0.158(3) A 2
C C13A 1.005(4) -0.0026(14) 0.0424(12) 0.0291(11) Uani d PD 0.16 A 2
H H13A 0.9294 0.0517 0.0628 0.035 Uiso d PR 0.158(3) A 2
O O2 -0.2058(19) -0.2501(8) 0.4350(6) 0.060(3) Uiso d PD 0.25 . 1
H H2B -0.3410 -0.2368 0.4565 0.089 Uiso d PR 0.25 . 1
C C14 0.013(2) -0.2424(15) 0.4817(8) 0.070(4) Uiso d PD 0.25 . 1
H H14A 0.0016 -0.2951 0.5161 0.084 Uiso d PR 0.25 . 1
H H14B 0.0012 -0.1832 0.5093 0.084 Uiso d PR 0.25 . 1
C C15 0.272(2) -0.2486(12) 0.4437(9) 0.058(3) Uiso d PD 0.25 . 1
H H15A 0.3970 -0.2793 0.4748 0.087 Uiso d PR 0.25 . 1
H H15B 0.3290 -0.1848 0.4328 0.087 Uiso d PR 0.25 . 1
H H15C 0.2548 -0.2842 0.3990 0.087 Uiso d PR 0.25 . 1
O O2A 0.333(2) -0.2650(10) 0.4138(7) 0.075(3) Uiso d PD 0.25 . 2
H H2AA 0.3521 -0.2536 0.3700 0.113 Uiso d PR 0.25 . 2
C C14A 0.059(3) -0.2529(15) 0.4304(7) 0.070(4) Uiso d PD 0.25 . 2
H H14C -0.0254 -0.2859 0.3909 0.084 Uiso d PR 0.25 . 2
H H14D 0.0526 -0.1870 0.4158 0.084 Uiso d PR 0.25 . 2
C C15A 0.012(3) -0.2491(14) 0.5119(7) 0.064(4) Uiso d PD 0.25 . 2
H H15G -0.1703 -0.2413 0.5218 0.096 Uiso d PR 0.25 . 2
H H15D 0.0720 -0.3078 0.5333 0.096 Uiso d PR 0.25 . 2
H H15E 0.1065 -0.1963 0.5324 0.096 Uiso d PR 0.25 . 2

loop_
_atom_site_aniso_label
_atom_site_aniso_U_11
_atom_site_aniso_U_22
_atom_site_aniso_U_33
_atom_site_aniso_U_12
_atom_site_aniso_U_13
_atom_site_aniso_U_23
O1 0.0388(9) 0.0271(7) 0.0402(9) -0.0006(7) 0.0127(8) -0.0014(6)
N1 0.0301(9) 0.0343(9) 0.0266(8) 0.0049(7) 0.0037(7) -0.0008(7)
C1 0.0271(9) 0.0298(9) 0.0211(8) -0.0024(8) 0.0010(7) 0.0000(7)
C2 0.0262(8) 0.0299(9) 0.0210(8) -0.0017(8) 0.0025(7) -0.0004(7)
C3 0.0232(8) 0.0309(9) 0.0207(8) -0.0009(7) -0.0029(7) -0.0030(7)
C4 0.0300(10) 0.0293(9) 0.0295(10) 0.0002(8) 0.0042(8) 0.0015(8)
C5 0.0260(9) 0.0317(10) 0.0275(9) -0.0011(8) 0.0057(8) -0.0003(8)
C6 0.0227(8) 0.0274(9) 0.0194(8) -0.0032(7) -0.0006(6) -0.0045(6)
C7 0.0228(9) 0.0271(8) 0.0234(9) -0.0036(7) 0.0010(7) -0.0033(7)
C8 0.0233(9) 0.0317(9) 0.0217(8) -0.0027(7) 0.0019(7) -0.0016(7)
C9 0.0221(8) 0.0294(9) 0.0237(9) -0.0041(7) -0.0008(7) -0.0007(7)
C10 0.0209(8) 0.0298(8) 0.0216(8) -0.0026(7) -0.0017(7) -0.0006(7)
S1 0.0333(4) 0.0323(4) 0.0279(3) 0.0023(3) 0.0062(3) 0.0037(3)
C11 0.0314(11) 0.0398(12) 0.020(2) -0.0038(9) 0.0043(14) 0.0031(14)
C12 0.0222(15) 0.0416(14) 0.0243(13) -0.0012(10) 0.0021(10) 0.0018(10)
C13 0.0248(16) 0.033(2) 0.0298(17) 0.0007(17) -0.0037(12) -0.0028(19)
S1A 0.0227(19) 0.031(3) 0.023(2) -0.003(2) 0.0025(15) 0.003(2)
C11A 0.0222(15) 0.0416(14) 0.0243(13) -0.0012(10) 0.0021(10) 0.0018(10)
C12A 0.0314(11) 0.0398(12) 0.020(2) -0.0038(9) 0.0043(14) 0.0031(14)
C13A 0.0248(16) 0.033(2) 0.0298(17) 0.0007(17) -0.0037(12) -0.0028(19)

loop_
_atom_type_symbol
_atom_type_description
_atom_type_scat_dispersion_real
_atom_type_scat_dispersion_imag
_atom_type_scat_source
C C 0.0033 0.0016 'International Tables Vol C Tables 4.2.6.8 and 6.1.1.4'
H H 0.0000 0.0000 'International Tables Vol C Tables 4.2.6.8 and 6.1.1.4'
N N 0.0061 0.0033 'International Tables Vol C Tables 4.2.6.8 and 6.1.1.4'
O O 0.0106 0.0060 'International Tables Vol C Tables 4.2.6.8 and 6.1.1.4'
S S 0.1246 0.1234 'International Tables Vol C Tables 4.2.6.8 and 6.1.1.4'

loop_
_geom_angle_atom_site_label_1
_geom_angle_atom_site_label_2
_geom_angle_atom_site_label_3
_geom_angle_site_symmetry_1
_geom_angle_site_symmetry_3
_geom_angle
_geom_angle_publ_flag
C3 N1 H1A . . 120.0 ?
C3 N1 H1B . . 120.0 ?
H1A N1 H1B . . 120.0 ?
C2 C1 C6 . . 121.7(2) ?
C2 C1 H1 . . 119.1 ?
C6 C1 H1 . . 119.1 ?
C1 C2 C3 . . 120.41(19) ?
C1 C2 H2 . . 119.8 ?
C3 C2 H2 . . 119.8 ?
N1 C3 C4 . . 121.1(2) ?
N1 C3 C2 . . 120.8(2) ?
C4 C3 C2 . . 118.0(2) ?
C5 C4 C3 . . 121.0(2) ?
C5 C4 H4 . . 119.5 ?
C3 C4 H4 . . 119.5 ?
C4 C5 C6 . . 121.2(2) ?
C4 C5 H5 . . 119.4 ?
C6 C5 H5 . . 119.4 ?
C5 C6 C1 . . 117.7(2) ?
C5 C6 C7 . . 123.89(19) ?
C1 C6 C7 . . 118.42(19) ?
O1 C7 C8 . . 120.21(19) ?
O1 C7 C6 . . 120.36(19) ?
C8 C7 C6 . . 119.43(18) ?
C9 C8 C7 . . 121.9(2) ?
C9 C8 H8 . . 119.1 ?
C7 C8 H8 . . 119.1 ?
C8 C9 C10 . . 125.0(2) ?
C8 C9 H9 . . 117.5 ?
C10 C9 H9 . . 117.5 ?
C13 C10 C9 . . 127.7(3) ?
C13A C10 C9 . . 128.8(8) ?
C13A C10 S1A . . 111.0(8) ?
C9 C10 S1A . . 119.9(3) ?
C13 C10 S1 . . 110.6(3) ?
C9 C10 S1 . . 121.65(17) ?
C11 S1 C10 . . 91.9(2) ?
C12 C11 S1 . . 112.1(4) ?
C12 C11 H11 . . 124.0 ?
S1 C11 H11 . . 123.9 ?
C11 C12 C13 . . 110.6(5) ?
C11 C12 H12 . . 124.2 ?
C13 C12 H12 . . 125.2 ?
C10 C13 C12 . . 114.8(5) ?
C10 C13 H13 . . 123.3 ?
C12 C13 H13 . . 121.9 ?
C11A S1A C10 . . 93.1(12) ?
C12A C11A S1A . . 111(2) ?
C12A C11A H11A . . 123.4 ?
S1A C11A H11A . . 125.1 ?
C11A C12A H12A . . 126.4 ?
C13A C12A H12A . . 118.7 ?
C12A C13A C10 . . 109.7(16) ?
C12A C13A H13A . . 127.1 ?
C10 C13A H13A . . 122.4 ?
C14 O2 H2B . . 111.5 ?
O2 C14 C15 . . 114.9(10) ?
O2 C14 H14A . . 106.6 ?
C15 C14 H14A . . 108.0 ?
O2 C14 H14B . . 109.2 ?
C15 C14 H14B . . 110.1 ?
H14A C14 H14B . . 107.9 ?
C14 C15 H15A . . 110.2 ?
C14 C15 H15B . . 108.2 ?
H15A C15 H15B . . 109.5 ?
C14 C15 H15C . . 109.9 ?
H15A C15 H15C . . 109.5 ?
H15B C15 H15C . . 109.5 ?
C14A O2A H2AA . . 107.3 ?
O2A C14A C15A . . 111.5(9) ?
O2A C14A H14C . . 103.1 ?
C15A C14A H14C . . 133.2 ?
O2A C14A H14D . . 95.1 ?
C15A C14A H14D . . 103.6 ?
H14C C14A H14D . . 103.7 ?
C14A C15A H15G . . 110.4 ?
C14A C15A H15D . . 108.7 ?
H15G C15A H15D . . 109.5 ?
C14A C15A H15E . . 109.4 ?
H15G C15A H15E . . 109.5 ?
H15D C15A H15E . . 109.5 ?

loop_
_geom_bond_atom_site_label_1
_geom_bond_atom_site_label_2
_geom_bond_site_symmetry_2
_geom_bond_distance
_geom_bond_publ_flag
O1 C7 . 1.250(3) ?
N1 C3 . 1.360(3) ?
N1 H1A . 0.86 ?
N1 H1B . 0.86 ?
C1 C2 . 1.382(3) ?
C1 C6 . 1.404(3) ?
C1 H1 . 0.93 ?
C2 C3 . 1.410(3) ?
C2 H2 . 0.93 ?
C3 C4 . 1.407(3) ?
C4 C5 . 1.384(3) ?
C4 H4 . 0.93 ?
C5 C6 . 1.402(3) ?
C5 H5 . 0.93 ?
C6 C7 . 1.475(3) ?
C7 C8 . 1.472(3) ?
C8 C9 . 1.346(3) ?
C8 H8 . 0.93 ?
C9 C10 . 1.446(3) ?
C9 H9 . 0.93 ?
C10 C13 . 1.355(6) ?
C10 C13A . 1.45(2) ?
C10 S1A . 1.701(8) ?
C10 S1 . 1.721(2) ?
S1 C11 . 1.719(5) ?
C11 C12 . 1.377(5) ?
C11 H11 . 0.93 ?
C12 C13 . 1.418(8) ?
C12 H12 . 0.93 ?
C13 H13 . 0.93 ?
S1A C11A . 1.70(2) ?
C11A C12A . 1.373(17) ?
C11A H11A . 0.93 ?
C12A C13A . 1.40(2) ?
C12A H12A . 0.93 ?
C13A H13A . 0.93 ?
O2 C14 . 1.416(9) ?
O2 H2B . 0.82 ?
C14 C15 . 1.504(10) ?
C14 H14A . 0.97 ?
C14 H14B . 0.97 ?
C15 H15A . 0.96 ?
C15 H15B . 0.96 ?
C15 H15C . 0.96 ?
O2A C14A . 1.449(9) ?
O2A H2AA . 0.82 ?
C14A C15A . 1.509(9) ?
C14A H14C . 0.96 ?
C14A H14D . 0.96 ?
C15A H15G . 0.96 ?
C15A H15D . 0.96 ?
C15A H15E . 0.96 ?

loop_
_geom_hbond_atom_site_label_D
_geom_hbond_atom_site_label_H
_geom_hbond_atom_site_label_A
_geom_hbond_site_symmetry_A
_geom_hbond_distance_DH
_geom_hbond_distance_HA
_geom_hbond_distance_DA
_geom_hbond_angle_DHA
_geom_hbond_publ_flag
N1 H1A O1 3_555 0.86 2.16 2.931(3) 149 y
N1 H1B Cg1 2_555 0.86 2.80 3.597(3) 156 y

loop_
_geom_torsion_atom_site_label_1
_geom_torsion_atom_site_label_2
_geom_torsion_atom_site_label_3
_geom_torsion_atom_site_label_4
_geom_torsion_site_symmetry_1
_geom_torsion_site_symmetry_2
_geom_torsion_site_symmetry_3
_geom_torsion_site_symmetry_4
_geom_torsion
_geom_torsion_publ_flag
C6 C1 C2 C3 . . . . 0.2(3) ?
C1 C2 C3 N1 . . . . -177.0(2) ?
C1 C2 C3 C4 . . . . 0.9(3) ?
N1 C3 C4 C5 . . . . 176.8(2) ?
C2 C3 C4 C5 . . . . -1.0(3) ?
C3 C4 C5 C6 . . . . 0.0(4) ?
C4 C5 C6 C1 . . . . 1.0(3) ?
C4 C5 C6 C7 . . . . 179.4(2) ?
C2 C1 C6 C5 . . . . -1.1(3) ?
C2 C1 C6 C7 . . . . -179.63(19) ?
C5 C6 C7 O1 . . . . 176.5(2) ?
C1 C6 C7 O1 . . . . -5.2(3) ?
C5 C6 C7 C8 . . . . -3.9(3) ?
C1 C6 C7 C8 . . . . 174.47(19) ?
O1 C7 C8 C9 . . . . -2.4(3) ?
C6 C7 C8 C9 . . . . 178.02(19) ?
C7 C8 C9 C10 . . . . -179.1(2) ?
C8 C9 C10 C13 . . . . 180.0(4) ?
C8 C9 C10 C13A . . . . 11.2(11) ?
C8 C9 C10 S1A . . . . -175.4(4) ?
C8 C9 C10 S1 . . . . 2.0(3) ?
C13 C10 S1 C11 . . . . -0.2(4) ?
C13A C10 S1 C11 . . . . 42(5) ?
C9 C10 S1 C11 . . . . 178.1(3) ?
S1A C10 S1 C11 . . . . -4.5(4) ?
C10 S1 C11 C12 . . . . 0.6(3) ?
S1 C11 C12 C13 . . . . -0.7(5) ?
C13A C10 C13 C12 . . . . -7.3(10) ?
C9 C10 C13 C12 . . . . -178.3(4) ?
S1A C10 C13 C12 . . . . 154(4) ?
S1 C10 C13 C12 . . . . -0.2(6) ?
C11 C12 C13 C10 . . . . 0.6(7) ?
C13 C10 S1A C11A . . . . -20(4) ?
C13A C10 S1A C11A . . . . -0.8(17) ?
C9 C10 S1A C11A . . . . -175.2(14) ?
S1 C10 S1A C11A . . . . 7.3(14) ?
C10 S1A C11A C12A . . . . 0.0(13) ?
S1A C11A C12A C13A . . . . 0.7(16) ?
C11A C12A C13A C10 . . . . -1(2) ?
C13 C10 C13A C12A . . . . 4(2) ?
C9 C10 C13A C12A . . . . 175.1(18) ?
S1A C10 C13A C12A . . . . 1(2) ?
S1 C10 C13A C12A . . . . -136(6) ?
